data_8100316
loop_
_publ_author_name
'Van Meervelt, Luc'
'Pacco, Antoine'
'Binnemans, Koen'

_publ_section_title
;
Refinement of the crystal structure of dichloro-bis(pyridine-N)-copper
(II), C~10~H~10~Cl~2~CuN~2~, at 100 K
;
_journal_issue 2
_journal_name_full 'Zeitschrift f\"ur Kristallographie - New Crystal Structures'
_journal_page_first 197
_journal_page_last 198
_journal_volume 218
_journal_year 2003
_chemical_formula_moiety 'C10 H10 Cl2 Cu N2'
_chemical_formula_structural 'C10 H10 Cl2 CuN2'
_chemical_formula_sum 'C10 H10 Cl2 Cu N2'
_chemical_formula_weight 292.65
_space_group_IT_number 14
_symmetry_cell_setting monoclinic
_symmetry_space_group_name_Hall '-P 2yn'
_symmetry_space_group_name_H-M 'P 1 21/n 1'
_cell_angle_alpha 90.00
_cell_angle_beta 91.973(3)
_cell_angle_gamma 90.00
_cell_formula_units_Z 2
_cell_length_a 3.7911(2)
_cell_length_b 8.5205(3)
_cell_length_c 16.9910(7)
_cell_measurement_temperature 100(2)
_cell_volume 548.52(4)
_diffrn_ambient_temperature 100(2)
_exptl_crystal_density_diffrn 1.772
_cod_original_sg_symbol_H-M 'P 21/n'
_cod_original_formula_sum 'C10 H10 Cl2 Cu1 N2'
_cod_database_code 8100316

loop_
_symmetry_equiv_pos_as_xyz
'x, y, z'
'-x+1/2, y+1/2, -z+1/2'
'-x, -y, -z'
'x-1/2, -y-1/2, z-1/2'

loop_
_atom_site_label
_atom_site_type_symbol
_atom_site_fract_x
_atom_site_fract_y
_atom_site_fract_z
_atom_site_U_iso_or_equiv
_atom_site_adp_type
_atom_site_occupancy
_atom_site_symmetry_multiplicity
_atom_site_Wyckoff_symbol
_atom_site_calc_flag
_atom_site_refinement_flags
_atom_site_disorder_assembly
_atom_site_disorder_group
N1 N 0.5163(5) 0.1721(2) 0.08085(11) 0.0089(4) Uani 1 4 e d . . .
C2 C 0.4350(6) 0.1415(3) 0.15587(14) 0.0105(5) Uani 1 4 e d . . .
H2 H 0.3644 0.0405 0.1689 0.013 Uiso 1 4 e calc R . .
C3 C 0.4526(7) 0.2546(3) 0.21422(14) 0.0122(5) Uani 1 4 e d . . .
H3 H 0.3926 0.2302 0.2654 0.015 Uiso 1 4 e calc R . .
C4 C 0.5614(7) 0.4053(3) 0.19518(15) 0.0124(5) Uani 1 4 e d . . .
H4 H 0.5781 0.4830 0.2336 0.015 Uiso 1 4 e calc R . .
C5 C 0.6446(7) 0.4379(3) 0.11810(15) 0.0131(5) Uani 1 4 e d . . .
H5 H 0.7179 0.5378 0.1039 0.016 Uiso 1 4 e calc R . .
C6 C 0.6166(6) 0.3192(3) 0.06272(14) 0.0108(5) Uani 1 4 e d . . .
H6 H 0.6691 0.3418 0.0109 0.013 Uiso 1 4 e calc R . .
Cu7 Cu 0.5000 0.0000 0.0000 0.00838(19) Uani 1 2 b d S . .
Cl8 Cl 0.10807(14) 0.14445(6) -0.07764(3) 0.00916(19) Uani 1 4 e d . . .

loop_
_atom_site_aniso_label
_atom_site_aniso_U_11
_atom_site_aniso_U_22
_atom_site_aniso_U_33
_atom_site_aniso_U_23
_atom_site_aniso_U_13
_atom_site_aniso_U_12
N1 0.0141(10) 0.0042(9) 0.0083(9) 0.0008(7) -0.0020(8) 0.0010(7)
C2 0.0143(11) 0.0068(11) 0.0102(11) 0.0000(8) -0.0016(9) -0.0009(8)
C3 0.0150(11) 0.0126(12) 0.0091(11) -0.0030(9) 0.0012(9) 0.0001(9)
C4 0.0143(11) 0.0099(11) 0.0129(11) -0.0065(9) -0.0015(9) 0.0016(9)
C5 0.0163(11) 0.0040(11) 0.0190(12) -0.0012(9) -0.0003(9) -0.0004(9)
C6 0.0146(11) 0.0060(10) 0.0118(11) 0.0024(9) 0.0001(9) 0.0004(9)
Cu7 0.0166(3) 0.0022(3) 0.0061(3) -0.00195(15) -0.0032(2) 0.00198(17)
Cl8 0.0147(3) 0.0040(3) 0.0086(3) 0.00045(17) -0.0023(2) 0.00035(18)

loop_
_geom_bond_atom_site_label_1
_geom_bond_atom_site_label_2
_geom_bond_distance
_geom_bond_site_symmetry_2
_geom_bond_publ_flag
N1 C2 1.347(3) . ?
N1 C6 1.348(3) . ?
N1 Cu7 2.0090(19) . ?
C2 C3 1.382(3) . ?
C2 H2 0.9300 . ?
C3 C4 1.390(4) . ?
C3 H3 0.9300 . ?
C4 C5 1.386(4) . ?
C4 H4 0.9300 . ?
C5 C6 1.383(3) . ?
C5 H5 0.9300 . ?
C6 H6 0.9300 . ?
Cu7 N1 2.0090(19) 3_655 ?
Cu7 Cl8 2.3083(5) . ?
Cu7 Cl8 2.3083(5) 3_655 ?
